data_1007172
loop_
_publ_author_name
'Averbuch-Pouchot, M T'
'Durif, A'

_publ_section_title
;
Contribution to the crystal chemistry of tetrametaphosphates (I).
;
_journal_coden_ASTM JSSCBI
_journal_name_full 'Journal of Solid State Chemistry'
_journal_page_first 119
_journal_page_last 132
_journal_paper_doi 10.1016/0022-4596(85)90275-0
_journal_volume 58
_journal_year 1985
_chemical_formula_structural 'K4 P4 O12 (H2 O)2'
_chemical_formula_sum 'H4 K4 O14 P4'
_chemical_name_systematic
;
Tetrapotassium cyclo-tetraphosphate dihydrate
;
_space_group_IT_number 2
_symmetry_cell_setting triclinic
_symmetry_Int_Tables_number 2
_symmetry_space_group_name_Hall '-P 1'
_symmetry_space_group_name_H-M 'P -1'
_cell_angle_alpha 97.37(3)
_cell_angle_beta 95.43(3)
_cell_angle_gamma 88.84(4)
_cell_formula_units_Z 2
_cell_length_a 8.165(4)
_cell_length_b 8.228(4)
_cell_length_c 11.154(6)
_cell_volume 739.8
_refine_ls_R_factor_all 0.021
_cod_database_code 1007172

loop_
_symmetry_equiv_pos_as_xyz
x,y,z
-x,-y,-z

loop_
_atom_site_label
_atom_site_type_symbol
_atom_site_symmetry_multiplicity
_atom_site_Wyckoff_symbol
_atom_site_fract_x
_atom_site_fract_y
_atom_site_fract_z
_atom_site_occupancy
_atom_site_attached_hydrogens
_atom_site_calc_flag
K1 K1+ 2 i 0.24600(7) 0.70492(7) 0.05166(5) 1. 0 d
K2 K1+ 2 i 0.71314(7) 0.88032(7) 0.07416(5) 1. 0 d
K3 K1+ 2 i 0.60796(8) 0.70057(7) 0.42953(5) 1. 0 d
K4 K1+ 2 i 0.82115(8) 0.22230(8) 0.45222(5) 1. 0 d
P1 P5+ 2 i 0.37233(8) -0.00357(7) 0.29608(5) 1. 0 d
P2 P5+ 2 i 0.05761(7) 0.13909(8) 0.19794(6) 1. 0 d
P3 P5+ 2 i 0.21499(8) 0.45424(7) 0.28555(5) 1. 0 d
P4 P5+ 2 i 0.51787(7) 0.28620(7) 0.21755(5) 1. 0 d
O1 O2- 2 i 0.2258(2) 0.0314(2) 0.1940(2) 1. 0 d
O2 O2- 2 i 0.3109(2) -0.0165(2) 0.4146(2) 1. 0 d
O3 O2- 2 i 0.4725(2) 0.8629(2) 0.2371(2) 1. 0 d
O4 O2- 2 i 0.9316(2) 0.0510(2) 0.2515(2) 1. 0 d
O5 O2- 2 i 0.0225(2) 0.1897(2) 0.0759(2) 1. 0 d
O6 O2- 2 i 0.1137(2) 0.2923(2) 0.2986(1) 1. 0 d
O7 O2- 2 i 0.2966(2) 0.5115(2) 0.4074(2) 1. 0 d
O8 O2- 2 i 0.1073(2) 0.5695(2) 0.2214(2) 1. 0 d
O9 O2- 2 i 0.6440(2) 0.4007(2) 0.2832(2) 1. 0 d
O10 O2- 2 i 0.5485(2) 0.1907(2) 0.1000(2) 1. 0 d
O11 O2- 2 i 0.4735(2) 0.1680(2) 0.3143(1) 1. 0 d
O12 O2- 2 i 0.3470(2) 0.3839(2) 0.1929(1) 1. 0 d
O13 O2- 2 i 0.7846(3) 0.5651(3) 0.1158(2) 1. 0 d
O14 O2- 2 i 0.9181(3) 0.7819(3) 0.3737(2) 1. 0 d
H1 H1+ 2 i 0.726(5) 0.528(5) 0.167(3) 1. 0 d
H2 H1+ 2 i 0.888(5) 0.555(4) 0.134(3) 1. 0 d
H3 H1+ 2 i 0.941(4) 0.887(4) 0.350(3) 1. 0 d
H4 H1+ 2 i 0.969(5) 0.695(5) 0.330(4) 1. 0 d

loop_
_atom_type_symbol
_atom_type_oxidation_number
K1+ 1.000
P5+ 5.000
O2- -2.000
H1+ 1.000
